data_4003461
loop_
_publ_author_name
'Wang, Zheng'
'Zhu, Cheng-Yi'
'Wei, Zhang-Wen'
'Fan, Ya-Nan'
'Pan, Mei'

_publ_section_title
;
 Breathing-Ignited Long Persistent Luminescence in a Resilient
 Metal--Organic Framework
;
_journal_name_full 'Chemistry of Materials'
_journal_paper_doi 10.1021/acs.chemmater.9b04440
_journal_year 2020
_chemical_formula_moiety 'C29 H19 Cd N7 O2, 2(H2 O)'
_chemical_formula_sum 'C29 H23 Cd N7 O4'
_chemical_formula_weight 645.94
_space_group_crystal_system monoclinic
_space_group_IT_number 14
_space_group_name_Hall '-P 2ybc'
_space_group_name_H-M_alt 'P 1 21/c 1'
_atom_sites_solution_hydrogens mixed
_audit_creation_date 2018-05-12
_audit_creation_method
;
Olex2 1.2
(compiled 2018.04.26 svn.r3504 for OlexSys, GUI svn.r5492)
;
_cell_angle_alpha 90
_cell_angle_beta 110.171(5)
_cell_angle_gamma 90
_cell_formula_units_Z 4
_cell_length_a 12.3259(6)
_cell_length_b 17.1167(5)
_cell_length_c 13.7003(6)
_cell_measurement_reflns_used 3635
_cell_measurement_temperature 300.00(10)
_cell_measurement_theta_max 72.8000
_cell_measurement_theta_min 4.1260
_cell_volume 2713.2(2)
_computing_cell_refinement 'CrysAlisPro 1.171.39.44a (Rigaku OD, 2018)'
_computing_data_collection 'CrysAlisPro 1.171.39.44a (Rigaku OD, 2018)'
_computing_data_reduction 'CrysAlisPro 1.171.39.44a (Rigaku OD, 2018)'
_computing_molecular_graphics 'Olex2 (Dolomanov et al., 2009)'
_computing_publication_material 'Olex2 (Dolomanov et al., 2009)'
_computing_structure_refinement 'ShelXL (Sheldrick, 2015)'
_diffrn_ambient_environment air
_diffrn_ambient_temperature 300.00(10)
_diffrn_detector 'CCD plate'
_diffrn_detector_area_resol_mean 10.6525
_diffrn_detector_type Atlas
_diffrn_measured_fraction_theta_full 0.992
_diffrn_measured_fraction_theta_max 0.992
_diffrn_measurement_details
;
List of Runs (angles in degrees, time in seconds):

  # Type    Start    End  Width  t~exp~   \w     \q     \k     \f   Frames
--------------------------------------------------------------------------
  1  \w   -115.00 -19.00   1.00    1.00    --  -41.14 -38.00 -90.00   96
  2  \w     56.00 104.00   1.00    1.00    --   41.14-178.00 -90.00   48
  3  \w     58.00 123.00   1.00    1.00    --   41.14 178.00   0.00   65
  4  \w     34.00 108.00   1.00    1.00    --  106.40-125.00  90.00   74
  5  \w     30.00 126.00   1.00    1.00    --  106.40 -30.00  30.00   96
  6  \w     84.00 178.00   1.00    1.00    --  106.40  30.00-150.00   94
  7  \w    101.00 161.00   1.00    1.00    --  106.40 125.00 120.00   60
  8  \w     48.00  86.00   1.00    1.00    --  106.40 -95.00  90.00   38
;
_diffrn_measurement_device 'four-circle diffractometer'
_diffrn_measurement_device_type 'SuperNova, Dual, Cu at home/near, Atlas'
_diffrn_measurement_method '\w scans'
_diffrn_orient_matrix_type 'CrysAlisPro convention (1999,Acta A55,543-557)'
_diffrn_orient_matrix_UB_11 0.1029663000
_diffrn_orient_matrix_UB_12 0.0507964000
_diffrn_orient_matrix_UB_13 -0.0004386000
_diffrn_orient_matrix_UB_21 -0.0306477000
_diffrn_orient_matrix_UB_22 -0.0157445000
_diffrn_orient_matrix_UB_23 -0.1172131000
_diffrn_orient_matrix_UB_31 -0.0785496000
_diffrn_orient_matrix_UB_32 0.0726474000
_diffrn_orient_matrix_UB_33 -0.0248986000
_diffrn_radiation_monochromator mirror
_diffrn_radiation_probe x-ray
_diffrn_radiation_type CuK\a
_diffrn_radiation_wavelength 1.54184
_diffrn_reflns_av_R_equivalents 0.0438
_diffrn_reflns_av_unetI/netI 0.0503
_diffrn_reflns_Laue_measured_fraction_full 0.992
_diffrn_reflns_Laue_measured_fraction_max 0.992
_diffrn_reflns_limit_h_max 14
_diffrn_reflns_limit_h_min -13
_diffrn_reflns_limit_k_max 20
_diffrn_reflns_limit_k_min -14
_diffrn_reflns_limit_l_max 11
_diffrn_reflns_limit_l_min -16
_diffrn_reflns_number 8431
_diffrn_reflns_point_group_measured_fraction_full 0.992
_diffrn_reflns_point_group_measured_fraction_max 0.992
_diffrn_reflns_theta_full 65.998
_diffrn_reflns_theta_max 65.998
_diffrn_reflns_theta_min 4.300
_diffrn_source 'micro-focus sealed X-ray tube'
_diffrn_source_type 'SuperNova (Cu) X-ray Source'
_exptl_absorpt_coefficient_mu 6.863
_exptl_absorpt_correction_T_max 1.00000
_exptl_absorpt_correction_T_min 0.18378
_exptl_absorpt_correction_type multi-scan
_exptl_absorpt_process_details
;
CrysAlisPro 1.171.39.44a (Rigaku Oxford Diffraction, 2018)
Empirical absorption correction using spherical harmonics,
 implemented in SCALE3 ABSPACK scaling algorithm.
;
_exptl_crystal_density_diffrn 1.581
_exptl_crystal_description block
_exptl_crystal_F_000 1304
_exptl_crystal_size_max 0.19
_exptl_crystal_size_mid 0.18
_exptl_crystal_size_min 0.17
_refine_diff_density_max 1.362
_refine_diff_density_min -1.132
_refine_diff_density_rms 0.119
_refine_ls_extinction_method none
_refine_ls_goodness_of_fit_ref 1.031
_refine_ls_hydrogen_treatment constr
_refine_ls_matrix_type full
_refine_ls_number_parameters 370
_refine_ls_number_reflns 4687
_refine_ls_number_restraints 12
_refine_ls_restrained_S_all 1.036
_refine_ls_R_factor_all 0.0743
_refine_ls_R_factor_gt 0.0635
_refine_ls_shift/su_max 0.001
_refine_ls_shift/su_mean 0.000
_refine_ls_structure_factor_coef Fsqd
_refine_ls_weighting_details 'w=1/[\s^2^(Fo^2^)+(0.1054P)^2^+6.3840P] where P=(Fo^2^+2Fc^2^)/3'
_refine_ls_weighting_scheme calc
_refine_ls_wR_factor_gt 0.1762
_refine_ls_wR_factor_ref 0.1888
_reflns_Friedel_coverage 0.000
_reflns_number_gt 3868
_reflns_number_total 4687
_reflns_threshold_expression 'I > 2\s(I)'
_cod_data_source_file cm9b04440_si_002.cif
_cod_data_source_block LIFM-WZ-1-300k
_cod_database_code 4003461
_shelx_shelxl_version_number 2014/7
_shelx_space_group_comment
;
The symmetry employed for this shelxl refinement is uniquely defined
by the following loop, which should always be used as a source of
symmetry information in preference to the above space-group names.
They are only intended as comments.
;
_shelx_estimated_absorpt_t_max 0.388
_shelx_estimated_absorpt_t_min 0.356
_reflns_odcompleteness_completeness 98.95
_reflns_odcompleteness_iscentric 1
_reflns_odcompleteness_theta 66.49
_olex2_refinement_description
;
1. Fixed Uiso
 At 1.2 times of:
  All C(H) groups
 At 1.5 times of:
  All O(H,H) groups
2. Uiso/Uaniso restraints and constraints
Uanis(O2W) \\sim Ueq, Uanis(O1W) \\sim Ueq: with sigma of 0.01 and sigma for
terminal atoms of 0.02
3.a Riding coordinates:
 O1W(H1WA,H1WB), O2W(H2WA,H2WB)
3.b Aromatic/amide H refined with riding coordinates:
 C26(H26), C24(H24), C23(H23), C9(H9), C27(H27), C7(H7), C1(H1), C15(H15),
 C4(H4), C29(H29), C12(H12), C18(H18), C14(H14), C3(H3), C2(H2), C21(H21),
 C20(H20), C13(H13), C17(H17)
;
_olex2_date_sample_data_collection 2018-03-04
_olex2_submission_special_instructions 'No special instructions were received'
_oxdiff_exptl_absorpt_empirical_details
;
Empirical correction (ABSPACK) includes:
- Absorption correction using spherical harmonics
- Frame scaling
- Detector area scaling
;
_oxdiff_exptl_absorpt_empirical_full_max 3.275
_oxdiff_exptl_absorpt_empirical_full_min 0.525

loop_
_space_group_symop_operation_xyz
'x, y, z'
'-x, y+1/2, -z+1/2'
'-x, -y, -z'
'x, -y-1/2, z-1/2'

loop_
_atom_site_label
_atom_site_type_symbol
_atom_site_fract_x
_atom_site_fract_y
_atom_site_fract_z
_atom_site_U_iso_or_equiv
_atom_site_adp_type
_atom_site_occupancy
_atom_site_site_symmetry_order
_atom_site_calc_flag
_atom_site_refinement_flags_posn
_atom_site_refinement_flags_adp
Cd1 Cd 1.04491(4) 0.24090(3) 0.60125(3) 0.0488(2) Uani 1 1 d . .
O2 O 1.1458(6) 0.1240(4) 0.5927(5) 0.0807(18) Uani 1 1 d . .
N7 N -0.0685(5) 0.7784(3) 0.0610(4) 0.0474(12) Uani 1 1 d . .
N4 N -0.0679(5) 0.7883(3) 0.2207(4) 0.0547(14) Uani 1 1 d . .
N2 N 0.8753(4) 0.3185(3) 0.5439(4) 0.0441(12) Uani 1 1 d . .
N1 N 1.0842(5) 0.3751(3) 0.6516(4) 0.0531(14) Uani 1 1 d . .
N5 N -0.1561(5) 0.8308(3) 0.1572(4) 0.0551(14) Uani 1 1 d . .
N3 N 0.8736(5) 0.1632(3) 0.5377(4) 0.0536(14) Uani 1 1 d . .
N6 N -0.1562(5) 0.8252(3) 0.0636(4) 0.0546(14) Uani 1 1 d . .
C28 C -0.0162(6) 0.7560(3) 0.1602(5) 0.0445(14) Uani 1 1 d . .
C25 C 0.0854(6) 0.7056(4) 0.1960(4) 0.0474(14) Uani 1 1 d . .
C10 C 0.7735(6) 0.2856(4) 0.4927(5) 0.0483(15) Uani 1 1 d . .
O1 O 1.2560(7) 0.2205(5) 0.6582(6) 0.103(2) Uani 1 1 d . .
C26 C 0.0773(6) 0.6252(4) 0.1785(5) 0.0551(17) Uani 1 1 d . .
H26 H 0.0060 0.6033 0.1409 0.066 Uiso 1 1 calc R .
C8 C 0.6835(7) 0.4119(4) 0.4501(5) 0.0565(17) Uani 1 1 d . .
C22 C 0.2794(6) 0.6076(4) 0.2722(5) 0.0523(16) Uani 1 1 d . .
C24 C 0.1923(6) 0.7349(4) 0.2535(5) 0.0518(16) Uani 1 1 d . .
H24 H 0.1997 0.7880 0.2686 0.062 Uiso 1 1 calc R .
C23 C 0.2886(6) 0.6877(4) 0.2894(5) 0.0581(17) Uani 1 1 d . .
H23 H 0.3603 0.7097 0.3253 0.070 Uiso 1 1 calc R .
C6 C 0.8832(6) 0.3968(4) 0.5520(5) 0.0499(15) Uani 1 1 d . .
C5 C 0.9983(6) 0.4267(4) 0.6156(5) 0.0476(14) Uani 1 1 d . .
C9 C 0.6758(6) 0.3300(4) 0.4433(5) 0.0545(17) Uani 1 1 d . .
H9 H 0.6062 0.3060 0.4061 0.065 Uiso 1 1 calc R .
C19 C 0.3828(6) 0.5561(4) 0.3136(5) 0.0548(16) Uani 1 1 d . .
C11 C 0.7705(7) 0.1976(4) 0.4953(5) 0.0550(17) Uani 1 1 d . .
C16 C 0.5798(6) 0.4617(4) 0.4013(5) 0.0577(17) Uani 1 1 d . .
C27 C 0.1725(6) 0.5775(4) 0.2157(5) 0.0578(17) Uani 1 1 d . .
H27 H 0.1646 0.5241 0.2025 0.069 Uiso 1 1 calc R .
C7 C 0.7894(6) 0.4431(4) 0.5060(5) 0.0537(16) Uani 1 1 d . .
H7 H 0.7973 0.4971 0.5127 0.064 Uiso 1 1 calc R .
C1 C 1.1869(7) 0.3990(5) 0.7147(6) 0.0635(19) Uani 1 1 d . .
H1 H 1.2453 0.3622 0.7404 0.076 Uiso 1 1 calc R .
C15 C 0.8755(8) 0.0842(4) 0.5454(6) 0.069(2) Uani 1 1 d . .
H15 H 0.9463 0.0592 0.5743 0.083 Uiso 1 1 calc R .
C4 C 1.0165(8) 0.5055(4) 0.6432(6) 0.070(2) Uani 1 1 d . .
H4 H 0.9570 0.5417 0.6181 0.084 Uiso 1 1 calc R .
C29 C 1.2300(12) 0.1496(7) 0.6262(9) 0.095(3) Uani 1 1 d . .
H29 H 1.2922 0.1166 0.6332 0.114 Uiso 1 1 calc R .
C12 C 0.6695(8) 0.1555(5) 0.4611(7) 0.073(2) Uani 1 1 d . .
H12 H 0.5990 0.1808 0.4319 0.087 Uiso 1 1 calc R .
C18 C 0.4911(8) 0.5820(5) 0.3328(9) 0.094(3) Uani 1 1 d . .
H18 H 0.5016 0.6329 0.3141 0.113 Uiso 1 1 calc R .
C14 C 0.7769(10) 0.0400(5) 0.5121(7) 0.082(3) Uani 1 1 d . .
H14 H 0.7814 -0.0141 0.5183 0.099 Uiso 1 1 calc R .
C3 C 1.1241(9) 0.5285(5) 0.7081(7) 0.082(3) Uani 1 1 d . .
H3 H 1.1376 0.5807 0.7277 0.098 Uiso 1 1 calc R .
C2 C 1.2106(8) 0.4757(5) 0.7437(6) 0.075(2) Uani 1 1 d . .
H2 H 1.2840 0.4909 0.7865 0.090 Uiso 1 1 calc R .
C21 C 0.4681(8) 0.4308(5) 0.3802(7) 0.079(2) Uani 1 1 d . .
H21 H 0.4596 0.3784 0.3941 0.095 Uiso 1 1 calc R .
C20 C 0.3705(8) 0.4772(5) 0.3389(7) 0.076(2) Uani 1 1 d . .
H20 H 0.2975 0.4566 0.3280 0.091 Uiso 1 1 calc R .
C13 C 0.6740(9) 0.0750(5) 0.4707(7) 0.083(3) Uani 1 1 d . .
H13 H 0.6064 0.0455 0.4486 0.099 Uiso 1 1 calc R .
C17 C 0.5862(8) 0.5369(5) 0.3785(9) 0.098(3) Uani 1 1 d . .
H17 H 0.6588 0.5595 0.3944 0.118 Uiso 1 1 calc R .
O1W O 1.4068(12) 0.2676(7) 0.8442(13) 0.217(7) Uani 1 1 d . U
H1WA H 1.4261 0.2734 0.7908 0.325 Uiso 1 1 d R .
H1WB H 1.3513 0.2352 0.8309 0.325 Uiso 1 1 d R .
O2W O 1.405(3) 0.2639(16) 1.025(3) 0.433(18) Uani 1 1 d . U
H2WA H 1.3560 0.2584 1.0557 0.649 Uiso 1 1 d R .
H2WB H 1.4699 0.2768 1.0692 0.649 Uiso 1 1 d R .

loop_
_atom_site_aniso_label
_atom_site_aniso_U_11
_atom_site_aniso_U_22
_atom_site_aniso_U_33
_atom_site_aniso_U_23
_atom_site_aniso_U_13
_atom_site_aniso_U_12
Cd1 0.0631(4) 0.0417(3) 0.0414(3) 0.00257(16) 0.0179(2) 0.01552(19)
O2 0.098(5) 0.056(4) 0.089(4) -0.005(3) 0.033(4) 0.037(3)
N7 0.053(3) 0.053(3) 0.034(2) 0.006(2) 0.012(2) 0.007(3)
N4 0.079(4) 0.049(3) 0.040(3) 0.005(2) 0.026(3) 0.019(3)
N2 0.051(3) 0.039(3) 0.042(3) 0.004(2) 0.016(2) 0.007(2)
N1 0.068(4) 0.045(3) 0.050(3) 0.002(2) 0.024(3) 0.016(3)
N5 0.060(3) 0.055(3) 0.048(3) 0.007(2) 0.015(3) 0.018(3)
N3 0.076(4) 0.037(3) 0.050(3) 0.002(2) 0.025(3) 0.011(3)
N6 0.055(3) 0.056(3) 0.050(3) 0.008(2) 0.014(2) 0.012(3)
C28 0.055(4) 0.040(3) 0.039(3) 0.000(2) 0.017(3) 0.004(3)
C25 0.063(4) 0.046(3) 0.035(3) 0.000(2) 0.019(3) 0.004(3)
C10 0.065(4) 0.040(3) 0.044(3) 0.005(3) 0.024(3) 0.006(3)
O1 0.109(6) 0.104(5) 0.091(5) 0.004(4) 0.028(4) 0.017(5)
C26 0.061(4) 0.046(4) 0.051(4) 0.001(3) 0.011(3) 0.007(3)
C8 0.072(5) 0.048(4) 0.051(4) 0.013(3) 0.024(3) 0.019(3)
C22 0.061(4) 0.056(4) 0.044(3) 0.006(3) 0.022(3) 0.022(3)
C24 0.058(4) 0.043(3) 0.052(4) 0.001(3) 0.016(3) 0.009(3)
C23 0.058(4) 0.057(4) 0.058(4) -0.006(3) 0.017(3) 0.011(3)
C6 0.069(4) 0.038(3) 0.047(3) 0.007(3) 0.025(3) 0.013(3)
C5 0.063(4) 0.041(3) 0.045(3) -0.002(2) 0.026(3) 0.000(3)
C9 0.058(4) 0.053(4) 0.048(3) 0.004(3) 0.012(3) 0.013(3)
C19 0.058(4) 0.063(4) 0.045(3) 0.006(3) 0.019(3) 0.015(3)
C11 0.077(5) 0.047(4) 0.042(3) 0.005(3) 0.022(3) 0.011(3)
C16 0.057(4) 0.060(4) 0.056(4) 0.007(3) 0.020(3) 0.020(3)
C27 0.071(5) 0.042(3) 0.062(4) 0.004(3) 0.026(4) 0.013(3)
C7 0.067(4) 0.040(3) 0.055(4) 0.003(3) 0.023(3) 0.009(3)
C1 0.063(4) 0.062(4) 0.058(4) -0.012(3) 0.012(3) -0.002(4)
C15 0.102(6) 0.045(4) 0.064(4) 0.006(3) 0.033(4) 0.013(4)
C4 0.090(6) 0.038(4) 0.084(5) 0.002(3) 0.031(5) 0.012(4)
C29 0.116(9) 0.086(8) 0.092(7) -0.002(6) 0.048(7) 0.039(7)
C12 0.085(6) 0.052(4) 0.076(5) 0.002(4) 0.021(4) -0.007(4)
C18 0.090(6) 0.066(5) 0.141(9) 0.049(6) 0.061(6) 0.029(5)
C14 0.143(9) 0.039(4) 0.074(5) -0.001(4) 0.049(6) -0.007(5)
C3 0.107(7) 0.056(5) 0.083(6) -0.022(4) 0.034(5) -0.023(5)
C2 0.081(6) 0.073(5) 0.068(5) -0.014(4) 0.020(4) -0.009(5)
C21 0.090(6) 0.053(5) 0.085(6) -0.005(4) 0.021(5) 0.013(4)
C20 0.073(5) 0.062(5) 0.080(5) -0.007(4) 0.010(4) 0.011(4)
C13 0.103(7) 0.058(5) 0.079(6) 0.002(4) 0.021(5) -0.014(5)
C17 0.075(6) 0.066(5) 0.158(10) 0.054(6) 0.045(6) 0.022(5)
O1W 0.144(9) 0.184(11) 0.248(13) 0.003(9) -0.026(9) 0.037(8)
O2W 0.38(2) 0.47(3) 0.45(3) -0.019(17) 0.157(18) 0.031(16)

loop_
_atom_type_symbol
_atom_type_description
_atom_type_scat_dispersion_real
_atom_type_scat_dispersion_imag
_atom_type_scat_source
C C 0.0181 0.0091 'International Tables Vol C Tables 4.2.6.8 and 6.1.1.4'
H H 0.0000 0.0000 'International Tables Vol C Tables 4.2.6.8 and 6.1.1.4'
N N 0.0311 0.0180 'International Tables Vol C Tables 4.2.6.8 and 6.1.1.4'
O O 0.0492 0.0322 'International Tables Vol C Tables 4.2.6.8 and 6.1.1.4'
Cd Cd 0.1185 4.6533 'International Tables Vol C Tables 4.2.6.8 and 6.1.1.4'

loop_
_geom_angle_atom_site_label_1
_geom_angle_atom_site_label_2
_geom_angle_atom_site_label_3
_geom_angle
_geom_angle_site_symmetry_1
_geom_angle_site_symmetry_3
O2 Cd1 N7 87.0(2) . 2_645
O2 Cd1 N4 89.7(2) . 3_666
O2 Cd1 N1 139.6(2) . .
O2 Cd1 N3 85.7(2) . .
O2 Cd1 O1 52.1(3) . .
O2 Cd1 C29 23.5(3) . .
N7 Cd1 O1 83.2(2) 2_645 .
N7 Cd1 C29 84.6(3) 2_645 .
N4 Cd1 N7 166.8(2) 3_666 2_645
N4 Cd1 O1 84.7(2) 3_666 .
N4 Cd1 C29 87.3(3) 3_666 .
N2 Cd1 O2 150.6(2) . .
N2 Cd1 N7 85.33(18) . 2_645
N2 Cd1 N4 103.55(18) . 3_666
N2 Cd1 N1 68.06(18) . .
N2 Cd1 N3 67.90(19) . .
N2 Cd1 O1 153.7(2) . .
N2 Cd1 C29 168.7(3) . .
N1 Cd1 N7 86.24(18) . 2_645
N1 Cd1 N4 88.04(19) . 3_666
N1 Cd1 O1 87.6(2) . .
N1 Cd1 C29 116.2(3) . .
N3 Cd1 N7 100.56(18) . 2_645
N3 Cd1 N4 91.9(2) . 3_666
N3 Cd1 N1 134.62(19) . .
N3 Cd1 O1 137.6(2) . .
N3 Cd1 C29 109.1(3) . .
O1 Cd1 C29 28.6(3) . .
C29 O2 Cd1 94.6(7) . .
N6 N7 Cd1 121.9(4) . 2_655
C28 N7 Cd1 133.2(4) . 2_655
C28 N7 N6 104.6(5) . .
N5 N4 Cd1 123.6(4) . 3_666
C28 N4 Cd1 129.2(4) . 3_666
C28 N4 N5 106.0(5) . .
C10 N2 Cd1 120.0(4) . .
C10 N2 C6 119.5(6) . .
C6 N2 Cd1 120.0(4) . .
C5 N1 Cd1 118.1(4) . .
C1 N1 Cd1 122.4(5) . .
C1 N1 C5 119.5(6) . .
N6 N5 N4 109.1(5) . .
C11 N3 Cd1 120.1(4) . .
C11 N3 C15 117.4(7) . .
C15 N3 Cd1 122.5(5) . .
N5 N6 N7 110.1(5) . .
N7 C28 C25 124.5(6) . .
N4 C28 N7 110.3(6) . .
N4 C28 C25 125.2(6) . .
C26 C25 C28 121.6(6) . .
C24 C25 C28 121.2(6) . .
C24 C25 C26 117.1(6) . .
N2 C10 C9 121.8(6) . .
N2 C10 C11 115.9(5) . .
C9 C10 C11 122.4(6) . .
C29 O1 Cd1 85.1(7) . .
C25 C26 H26 119.3 . .
C27 C26 C25 121.4(7) . .
C27 C26 H26 119.3 . .
C9 C8 C16 120.9(7) . .
C7 C8 C9 117.0(6) . .
C7 C8 C16 122.1(6) . .
C23 C22 C19 120.7(7) . .
C27 C22 C23 118.1(6) . .
C27 C22 C19 121.2(6) . .
C25 C24 H24 119.1 . .
C25 C24 C23 121.9(6) . .
C23 C24 H24 119.1 . .
C22 C23 H23 119.8 . .
C24 C23 C22 120.5(7) . .
C24 C23 H23 119.8 . .
N2 C6 C5 114.9(6) . .
N2 C6 C7 121.0(7) . .
C7 C6 C5 124.0(6) . .
N1 C5 C6 117.8(6) . .
N1 C5 C4 120.3(7) . .
C4 C5 C6 121.7(6) . .
C10 C9 C8 119.1(7) . .
C10 C9 H9 120.4 . .
C8 C9 H9 120.4 . .
C18 C19 C22 122.7(7) . .
C18 C19 C20 116.7(7) . .
C20 C19 C22 120.5(7) . .
N3 C11 C10 115.0(6) . .
N3 C11 C12 122.1(7) . .
C12 C11 C10 122.9(6) . .
C21 C16 C8 120.3(7) . .
C17 C16 C8 123.1(8) . .
C17 C16 C21 116.5(7) . .
C26 C27 C22 121.0(6) . .
C26 C27 H27 119.5 . .
C22 C27 H27 119.5 . .
C8 C7 H7 119.2 . .
C6 C7 C8 121.5(6) . .
C6 C7 H7 119.2 . .
N1 C1 H1 118.6 . .
N1 C1 C2 122.9(8) . .
C2 C1 H1 118.6 . .
N3 C15 H15 118.8 . .
N3 C15 C14 122.4(8) . .
C14 C15 H15 118.8 . .
C5 C4 H4 120.7 . .
C3 C4 C5 118.7(7) . .
C3 C4 H4 120.7 . .
Cd1 C29 H29 177.8 . .
O2 C29 Cd1 62.0(6) . .
O2 C29 O1 128.2(11) . .
O2 C29 H29 115.9 . .
O1 C29 Cd1 66.3(6) . .
O1 C29 H29 115.9 . .
C11 C12 H12 120.4 . .
C11 C12 C13 119.3(9) . .
C13 C12 H12 120.4 . .
C19 C18 H18 118.6 . .
C19 C18 C17 122.8(8) . .
C17 C18 H18 118.6 . .
C15 C14 H14 120.1 . .
C13 C14 C15 119.7(8) . .
C13 C14 H14 120.1 . .
C4 C3 H3 119.8 . .
C2 C3 C4 120.3(8) . .
C2 C3 H3 119.8 . .
C1 C2 H2 120.9 . .
C3 C2 C1 118.2(8) . .
C3 C2 H2 120.9 . .
C16 C21 H21 119.4 . .
C20 C21 C16 121.2(8) . .
C20 C21 H21 119.4 . .
C19 C20 H20 120.2 . .
C21 C20 C19 119.6(8) . .
C21 C20 H20 120.2 . .
C12 C13 H13 120.5 . .
C14 C13 C12 119.1(9) . .
C14 C13 H13 120.5 . .
C16 C17 C18 123.0(9) . .
C16 C17 H17 118.5 . .
C18 C17 H17 118.5 . .
H1WA O1W H1WB 109.5 . .
H2WA O2W H2WB 109.5 . .

loop_
_geom_bond_atom_site_label_1
_geom_bond_atom_site_label_2
_geom_bond_distance
_geom_bond_site_symmetry_2
Cd1 O2 2.380(5) .
Cd1 N7 2.426(5) 2_645
Cd1 N4 2.409(5) 3_666
Cd1 N2 2.371(5) .
Cd1 N1 2.399(5) .
Cd1 N3 2.391(6) .
Cd1 O1 2.470(8) .
Cd1 C29 2.688(11) .
O2 C29 1.074(13) .
N7 Cd1 2.426(5) 2_655
N7 N6 1.356(8) .
N7 C28 1.343(8) .
N4 Cd1 2.409(5) 3_666
N4 N5 1.347(7) .
N4 C28 1.328(8) .
N2 C10 1.333(9) .
N2 C6 1.346(8) .
N1 C5 1.337(8) .
N1 C1 1.327(9) .
N5 N6 1.286(8) .
N3 C11 1.337(9) .
N3 C15 1.356(9) .
C28 C25 1.460(9) .
C25 C26 1.394(9) .
C25 C24 1.375(10) .
C10 C9 1.387(9) .
C10 C11 1.508(10) .
O1 C29 1.292(14) .
C26 H26 0.9300 .
C26 C27 1.375(9) .
C8 C9 1.406(10) .
C8 C16 1.489(9) .
C8 C7 1.374(10) .
C22 C23 1.389(10) .
C22 C19 1.491(9) .
C22 C27 1.378(10) .
C24 H24 0.9300 .
C24 C23 1.379(10) .
C23 H23 0.9300 .
C6 C5 1.476(9) .
C6 C7 1.364(9) .
C5 C4 1.398(9) .
C9 H9 0.9300 .
C19 C18 1.343(12) .
C19 C20 1.416(11) .
C11 C12 1.373(11) .
C16 C21 1.408(11) .
C16 C17 1.333(11) .
C27 H27 0.9300 .
C7 H7 0.9300 .
C1 H1 0.9300 .
C1 C2 1.374(11) .
C15 H15 0.9300 .
C15 C14 1.369(12) .
C4 H4 0.9300 .
C4 C3 1.376(11) .
C29 H29 0.9300 .
C12 H12 0.9300 .
C12 C13 1.384(12) .
C18 H18 0.9300 .
C18 C17 1.363(11) .
C14 H14 0.9300 .
C14 C13 1.339(13) .
C3 H3 0.9300 .
C3 C2 1.354(12) .
C2 H2 0.9300 .
C21 H21 0.9300 .
C21 C20 1.389(11) .
C20 H20 0.9300 .
C13 H13 0.9300 .
C17 H17 0.9300 .
O1W H1WA 0.8500 .
O1W H1WB 0.8494 .
O2W H2WA 0.8500 .
O2W H2WB 0.8499 .
